data_2202202
loop_
_publ_author_name
'Andreas Fischer'
'Veronica M. Profir'

_publ_section_title
;
 (<i>S</i>)-Phenylsuccinic acid
;
_journal_issue 3
_journal_name_full 'Acta Crystallographica Section E'
_journal_page_first o319
_journal_page_last o320
_journal_paper_doi 10.1107/S1600536803002836
_journal_volume 59
_journal_year 2003
_chemical_formula_moiety 'C10 H10 O4 '
_chemical_formula_sum 'C10 H10 O4'
_chemical_formula_weight 194.186
_chemical_name_systematic
;
 (S)-phenylsuccinic acid
;
_space_group_IT_number 4
_symmetry_cell_setting monoclinic
_symmetry_space_group_name_Hall 'P 2yb'
_symmetry_space_group_name_H-M 'P 1 21 1'
_atom_sites_solution_primary direct
_atom_sites_solution_secondary difmap
_cell_angle_alpha 90.00
_cell_angle_beta 95.7044(11)
_cell_angle_gamma 90.00
_cell_formula_units_Z 4
_cell_length_a 5.4193(2)
_cell_length_b 18.0847(5)
_cell_length_c 9.4713(3)
_cell_measurement_reflns_used 4591
_cell_measurement_temperature 100
_cell_measurement_theta_max 27.485
_cell_measurement_theta_min 4.076
_cell_volume 923.65(5)
_computing_cell_refinement 'HKL SCALEPACK (Otwinowski et al., 1997)'
_computing_data_collection 'COLLECT (Nonius, 1999)'
_computing_data_reduction 'HKL SCALEPACK'
_computing_molecular_graphics 'DIAMOND (Brandenburg, 2001)'
_computing_publication_material 'maXus (Mackay et al., 1998)'
_computing_structure_refinement 'SHELXL97 (Sheldrick, 1997)'
_computing_structure_solution 'SHELXS97 (Sheldrick, 1997)'
_diffrn_measured_fraction_theta_full 0.993
_diffrn_measured_fraction_theta_max 0.993
_diffrn_measurement_device 'Bruker Nonius KappaCCD'
_diffrn_measurement_method '\f and \w'
_diffrn_radiation_source 'fine-focus sealed tube'
_diffrn_radiation_type ' MoK\a'
_diffrn_reflns_av_R_equivalents 0.0369
_diffrn_reflns_av_sigmaI/netI 0.0432
_diffrn_reflns_limit_h_max 6
_diffrn_reflns_limit_h_min -7
_diffrn_reflns_limit_k_max 23
_diffrn_reflns_limit_k_min -22
_diffrn_reflns_limit_l_max 12
_diffrn_reflns_limit_l_min -12
_diffrn_reflns_number 7099
_diffrn_reflns_theta_full 27.44
_diffrn_reflns_theta_max 27.44
_diffrn_reflns_theta_min 4.16
_exptl_absorpt_coefficient_mu 0.109
_exptl_absorpt_correction_type none
_exptl_crystal_colour Colourless
_exptl_crystal_density_diffrn 1.396
_exptl_crystal_density_method 'not measured'
_exptl_crystal_description Irregular
_exptl_crystal_size_max 0.35
_exptl_crystal_size_mid 0.15
_exptl_crystal_size_min 0.07
_refine_diff_density_max 0.194
_refine_diff_density_min -0.184
_refine_ls_extinction_method none
_refine_ls_goodness_of_fit_ref 1.030
_refine_ls_hydrogen_treatment constr
_refine_ls_matrix_type full
_refine_ls_number_parameters 253
_refine_ls_number_reflns 2162
_refine_ls_number_restraints 1
_refine_ls_restrained_S_all 1.030
_refine_ls_R_factor_all 0.0363
_refine_ls_R_factor_gt 0.0317
_refine_ls_shift/su_max 0.000
_refine_ls_shift/su_mean 0.000
_refine_ls_structure_factor_coef Fsqd
_refine_ls_weighting_details 'calc w = 1/[\s^2^(Fo^2^)+(0.0388P)^2^+0.1504P] where P = (Fo^2^+2Fc^2^)/3'
_refine_ls_weighting_scheme calc
_refine_ls_wR_factor_gt 0.0714
_refine_ls_wR_factor_ref 0.0740
_reflns_number_gt 2009
_reflns_number_total 2162
_reflns_threshold_expression I>2\s(I)
_cod_data_source_file wn6135.cif
_cod_data_source_block PSA
_cod_depositor_comments
;
The following automatic conversions were performed:
'_symmetry_cell_setting' value 'Monoclinic' changed to 'monoclinic'
according to '/home/saulius/struct/CIF-dictionaries/cif_core.dic'
dictionary named 'cif_core.dic' version 2.4.1 from 2010-06-29.

Automatic conversion script
Id: cif_fix_enum 1527 2010-12-29 10:47:43Z saulius 

The following automatic conversions were performed:

'_symmetry_cell_setting' value 'Monoclinic' changed to 'monoclinic'
according to /home/saulius/struct/CIF-dictionaries/cif_core.dic
dictionary named 'cif_core.dic' version 2.4.1 from 2010-06-29.

Automatic conversion script
Id: cif_fix_values 1715 2011-07-08 13:25:40Z adriana 
;
_cod_original_sg_symbol_Hall 'P 2yb '
_cod_original_sg_symbol_H-M 'P 21'
_cod_original_formula_sum 'C10 H10 O4 '
_cod_database_code 2202202
_cod_database_fobs_code 2202202

loop_
_symmetry_equiv_pos_as_xyz
+X,+Y,+Z
'-X,+Y+ 1/2,-Z'

loop_
_atom_site_label
_atom_site_fract_x
_atom_site_fract_y
_atom_site_fract_z
_atom_site_U_iso_or_equiv
_atom_site_adp_type
_atom_site_calc_flag
_atom_site_refinement_flags
_atom_site_occupancy
_atom_site_disorder_assembly
_atom_site_disorder_group
_atom_site_type_symbol
C1 0.4762(4) 0.23618(11) -0.0045(2) 0.0152(4) Uani d . 1 . . C
C2 0.5605(3) 0.29248(10) 0.1093(2) 0.0139(4) Uani d . 1 . . C
C3 0.8263(4) 0.28149(10) 0.1743(2) 0.0141(4) Uani d . 1 . . C
C4 0.8765(3) 0.20843(11) 0.2483(2) 0.0148(4) Uani d . 1 . . C
C5 0.5291(4) 0.36933(11) 0.0435(2) 0.0150(4) Uani d . 1 . . C
C6 0.6893(4) 0.39420(11) -0.0537(2) 0.0184(4) Uani d . 1 . . C
C7 0.6660(4) 0.46497(12) -0.1090(2) 0.0234(5) Uani d . 1 . . C
C8 0.4808(4) 0.51209(12) -0.0694(2) 0.0248(5) Uani d . 1 . . C
C9 0.3190(4) 0.48742(12) 0.0239(2) 0.0234(5) Uani d . 1 . . C
C10 0.3419(4) 0.41651(11) 0.0802(2) 0.0187(4) Uani d . 1 . . C
C11 0.5786(3) 0.54050(10) 0.5303(2) 0.0149(4) Uani d . 1 . . C
C12 0.6135(4) 0.48222(10) 0.4193(2) 0.0140(4) Uani d . 1 . . C
C13 0.8085(4) 0.50882(10) 0.3240(2) 0.0156(4) Uani d . 1 . . C
C14 0.7388(3) 0.58116(10) 0.2531(2) 0.0146(4) Uani d . 1 . . C
C15 0.6858(4) 0.40833(10) 0.4904(2) 0.0152(4) Uani d . 1 . . C
C16 0.5249(4) 0.34847(11) 0.4744(2) 0.0193(4) Uani d . 1 . . C
C17 0.5906(4) 0.28060(11) 0.5363(2) 0.0248(5) Uani d . 1 . . C
C18 0.8171(4) 0.27243(12) 0.6165(2) 0.0264(5) Uani d . 1 . . C
C19 0.9772(4) 0.33220(13) 0.6347(2) 0.0247(5) Uani d . 1 . . C
C20 0.9131(4) 0.40013(11) 0.5723(2) 0.0193(4) Uani d . 1 . . C
O1 0.6543(2) 0.20405(8) -0.06541(15) 0.0177(3) Uani d . 1 . . O
O2 0.2555(3) 0.22477(8) -0.03780(16) 0.0231(3) Uani d . 1 . . O
O3 1.1129(3) 0.20283(8) 0.29570(16) 0.0234(3) Uani d . 1 . . O
O4 0.7194(3) 0.16167(8) 0.26223(15) 0.0181(3) Uani d . 1 . . O
O5 0.3465(2) 0.54763(8) 0.55916(15) 0.0185(3) Uani d . 1 . . O
O6 0.7527(3) 0.57548(8) 0.58740(15) 0.0200(3) Uani d . 1 . . O
O7 0.9098(2) 0.60695(8) 0.17683(15) 0.0199(3) Uani d . 1 . . O
O8 0.5420(3) 0.61259(8) 0.26567(15) 0.0191(3) Uani d . 1 . . O
H2 0.4275 0.2816 0.1887 0.017 Uiso d R 1 . . H
H3A 0.8658 0.3212 0.2429 0.017 Uiso d R 1 . . H
H3B 0.9416 0.2833 0.1039 0.017 Uiso d R 1 . . H
H6 0.8184 0.3590 -0.0855 0.022 Uiso d R 1 . . H
H7 0.7772 0.4820 -0.1748 0.028 Uiso d R 1 . . H
H8 0.4723 0.5596 -0.1093 0.030 Uiso d R 1 . . H
H9 0.2022 0.5240 0.0598 0.028 Uiso d R 1 . . H
H10 0.2215 0.4007 0.1469 0.022 Uiso d R 1 . . H
H12 0.4506 0.4740 0.3687 0.017 Uiso d R 1 . . H
H13A 0.9729 0.5152 0.3805 0.019 Uiso d R 1 . . H
H13B 0.8055 0.4710 0.2494 0.019 Uiso d R 1 . . H
H16 0.3826 0.3525 0.4083 0.023 Uiso d R 1 . . H
H17 0.4690 0.2367 0.5339 0.030 Uiso d R 1 . . H
H18 0.8513 0.2237 0.6593 0.032 Uiso d R 1 . . H
H19 1.1469 0.3277 0.7008 0.030 Uiso d R 1 . . H
H20 1.0185 0.4428 0.5953 0.023 Uiso d R 1 . . H
H1O 0.5957 0.1757 -0.1417 0.021 Uiso d R 1 . . H
H3O 1.1544 0.1574 0.3352 0.028 Uiso d R 1 . . H
H5O 0.3270 0.5860 0.6164 0.022 Uiso d R 1 . . H
H7O 0.8549 0.6481 0.1268 0.024 Uiso d R 1 . . H

loop_
_atom_site_aniso_label
_atom_site_aniso_U_11
_atom_site_aniso_U_22
_atom_site_aniso_U_33
_atom_site_aniso_U_12
_atom_site_aniso_U_13
_atom_site_aniso_U_23
C1 0.0150(9) 0.0135(8) 0.0173(9) 0.0012(7) 0.0020(7) 0.0008(7)
C2 0.0150(9) 0.0128(9) 0.0140(9) 0.0000(7) 0.0024(7) 0.0002(7)
C3 0.0154(9) 0.0105(8) 0.0162(9) -0.0021(7) 0.0008(7) 0.0009(7)
C4 0.0150(9) 0.0156(9) 0.0141(9) -0.0004(8) 0.0020(7) -0.0012(7)
C5 0.0157(9) 0.0144(9) 0.0143(9) 0.0011(7) -0.0022(7) -0.0010(8)
C6 0.0224(10) 0.0166(10) 0.0164(9) 0.0031(8) 0.0025(8) 0.0002(8)
C7 0.0324(12) 0.0192(10) 0.0186(10) 0.0007(9) 0.0020(9) 0.0055(9)
C8 0.0334(12) 0.0165(9) 0.0230(11) 0.0027(9) -0.0055(9) 0.0018(8)
C9 0.0242(10) 0.0178(10) 0.0267(11) 0.0068(8) -0.0049(9) -0.0049(9)
C10 0.0164(9) 0.0190(9) 0.0202(10) 0.0015(8) -0.0009(7) -0.0035(9)
C11 0.0164(9) 0.0132(9) 0.0151(9) 0.0010(7) 0.0013(7) 0.0021(7)
C12 0.0138(9) 0.0126(9) 0.0156(9) -0.0006(7) 0.0015(7) -0.0012(7)
C13 0.0162(9) 0.0141(9) 0.0165(9) 0.0023(7) 0.0016(7) 0.0000(7)
C14 0.0161(10) 0.0136(9) 0.0138(9) -0.0006(7) 0.0001(7) -0.0001(7)
C15 0.0184(9) 0.0134(9) 0.0146(9) 0.0020(7) 0.0060(7) -0.0015(7)
C16 0.0214(10) 0.0177(10) 0.0194(10) -0.0018(8) 0.0058(8) -0.0014(8)
C17 0.0365(12) 0.0155(10) 0.0244(11) -0.0041(9) 0.0125(9) -0.0007(9)
C18 0.0363(13) 0.0181(10) 0.0273(11) 0.0089(9) 0.0162(10) 0.0070(9)
C19 0.0234(11) 0.0283(11) 0.0239(11) 0.0084(9) 0.0092(9) 0.0086(9)
C20 0.0189(9) 0.0183(10) 0.0214(10) 0.0018(8) 0.0050(8) 0.0026(8)
O1 0.0140(6) 0.0191(7) 0.0203(7) -0.0013(5) 0.0038(5) -0.0070(6)
O2 0.0140(7) 0.0240(8) 0.0311(8) -0.0001(6) 0.0009(6) -0.0115(7)
O3 0.0165(7) 0.0174(7) 0.0347(8) -0.0001(6) -0.0045(6) 0.0113(6)
O4 0.0192(7) 0.0144(6) 0.0207(7) -0.0034(6) 0.0020(6) 0.0032(6)
O5 0.0151(7) 0.0192(7) 0.0217(7) -0.0001(6) 0.0042(5) -0.0051(6)
O6 0.0163(7) 0.0185(7) 0.0248(7) -0.0022(5) -0.0003(6) -0.0061(6)
O7 0.0170(7) 0.0193(7) 0.0240(7) 0.0020(6) 0.0046(6) 0.0070(6)
O8 0.0184(7) 0.0180(7) 0.0215(7) 0.0052(6) 0.0044(5) 0.0041(6)

loop_
_atom_type_symbol
_atom_type_description
_atom_type_scat_dispersion_real
_atom_type_scat_dispersion_imag
_atom_type_scat_source
C C 0.0033 0.0000 'International Tables Vol C Tables 4.2.6.8 and 6.1.1.4'
O O 0.0106 0.0000 'International Tables Vol C Tables 4.2.6.8 and 6.1.1.4'
H H 0.0000 0.0000 'International Tables Vol C Tables 4.2.6.8 and 6.1.1.4'

loop_
_diffrn_radiation_wavelength
0.71073

loop_
_geom_angle_atom_site_label_1
_geom_angle_atom_site_label_2
_geom_angle_atom_site_label_3
_geom_angle
_geom_angle_publ_flag
O2 C1 O1 123.78(18) n
O2 C1 C2 120.87(18) n
O1 C1 C2 115.31(16) n
C1 C2 C3 113.90(16) n
C1 C2 C5 107.89(15) n
C3 C2 C5 110.29(15) n
C4 C3 C2 114.97(15) n
O4 C4 O3 125.21(18) n
O4 C4 C3 124.32(17) n
O3 C4 C3 110.47(16) n
C10 C5 C6 118.72(18) n
C10 C5 C2 120.62(18) n
C6 C5 C2 120.65(17) n
C7 C6 C5 120.44(19) n
C6 C7 C8 120.3(2) n
C9 C8 C7 119.6(2) n
C8 C9 C10 120.4(2) n
C9 C10 C5 120.5(2) n
O6 C11 O5 124.74(18) n
O6 C11 C12 121.70(17) n
O5 C11 C12 113.54(16) n
C11 C12 C15 110.31(15) n
C11 C12 C13 109.35(15) n
C15 C12 C13 111.84(15) n
C14 C13 C12 112.29(15) n
O8 C14 O7 123.81(17) n
O8 C14 C13 122.93(17) n
O7 C14 C13 113.26(16) n
C16 C15 C20 119.14(17) n
C16 C15 C12 120.19(17) n
C20 C15 C12 120.67(17) n
C15 C16 C17 120.69(19) n
C18 C17 C16 120.0(2) n
C17 C18 C19 119.63(19) n
C18 C19 C20 120.6(2) n
C19 C20 C15 119.90(19) n
C1 C2 H2 101.1 n
C3 C2 H2 110.8 n
C5 C2 H2 112.6 n
C4 C3 H3A 108.5 n
C2 C3 H3A 108.0 n
C4 C3 H3B 104.7 n
C2 C3 H3B 111.7 n
H3A C3 H3B 108.8 n
C7 C6 H6 120.5 n
C5 C6 H6 119.0 n
C6 C7 H7 120.2 n
C8 C7 H7 119.6 n
C9 C8 H8 123.1 n
C7 C8 H8 117.3 n
C8 C9 H9 117.9 n
C10 C9 H9 121.1 n
C9 C10 H10 118.0 n
C5 C10 H10 121.4 n
C11 C12 H12 106.1 n
C15 C12 H12 105.3 n
C13 C12 H12 113.7 n
C14 C13 H13A 108.1 n
C12 C13 H13A 110.5 n
C14 C13 H13B 107.4 n
C12 C13 H13B 104.0 n
H13A C13 H13B 114.6 n
C15 C16 H16 118.3 n
C17 C16 H16 120.2 n
C18 C17 H17 117.4 n
C16 C17 H17 122.3 n
C17 C18 H18 116.3 n
C19 C18 H18 124.0 n
C18 C19 H19 120.5 n
C20 C19 H19 118.8 n
C19 C20 H20 119.3 n
C15 C20 H20 120.4 n
C1 O1 H1O 112.5 n
C4 O3 H3O 113.4 n
C11 O5 H5O 112.0 n
C14 O7 H7O 111.2 n

loop_
_geom_bond_atom_site_label_1
_geom_bond_atom_site_label_2
_geom_bond_site_symmetry_2
_geom_bond_distance
_geom_bond_publ_flag
C1 O2 . 1.224(2) n
C1 O1 . 1.309(2) n
C1 C2 . 1.519(3) n
C2 C3 . 1.522(3) n
C2 C5 . 1.526(3) n
C3 C4 . 1.508(3) n
C4 O4 . 1.216(2) n
C4 O3 . 1.318(2) n
C5 C10 . 1.396(3) n
C5 C6 . 1.400(3) n
C6 C7 . 1.384(3) n
C7 C8 . 1.396(3) n
C8 C9 . 1.380(3) n
C9 C10 . 1.390(3) n
C11 O6 . 1.217(2) n
C11 O5 . 1.320(2) n
C11 C12 . 1.514(3) n
C12 C15 . 1.530(3) n
C12 C13 . 1.533(3) n
C13 C14 . 1.502(3) n
C14 O8 . 1.225(2) n
C14 O7 . 1.316(2) n
C15 C16 . 1.389(3) n
C15 C20 . 1.397(3) n
C16 C17 . 1.391(3) n
C17 C18 . 1.385(3) n
C18 C19 . 1.386(3) n
C19 C20 . 1.392(3) n
C2 H2 . 1.1097 n
C3 H3A . 0.9776 n
C3 H3B . 0.9586 n
C6 H6 . 1.0135 n
C7 H7 . 0.9601 n
C8 H8 . 0.9378 n
C9 H9 . 0.9985 n
C10 H10 . 0.9941 n
C12 H12 . 0.9731 n
C13 H13A . 0.9993 n
C13 H13B . 0.9818 n
C16 H16 . 0.9465 n
C17 H17 . 1.0306 n
C18 H18 . 0.9795 n
C19 H19 . 1.0629 n
C20 H20 . 0.9722 n
O1 H1O . 0.9167 n
O3 H3O . 0.9207 n
O5 H5O . 0.8935 n
O7 H7O . 0.9150 n

loop_
_geom_hbond_atom_site_label_D
_geom_hbond_atom_site_label_H
_geom_hbond_atom_site_label_A
_geom_hbond_site_symmetry_A
_geom_hbond_distance_DH
_geom_hbond_distance_HA
_geom_hbond_distance_DA
_geom_hbond_angle_DHA
_geom_hbond_publ_flag
O1 H1O O8 2_645 0.92 1.75 2.659(2) 170 yes
O3 H3O O6 2_746 0.92 1.71 2.627(2) 177 yes
O5 H5O O4 2_656 0.89 1.82 2.714(2) 178 yes
O7 H7O O2 2_655 0.92 1.70 2.615(2) 178 yes

loop_
_cod_related_entry_id
_cod_related_entry_database
_cod_related_entry_code
1 ChemSpider 643286
